data_2006788
loop_
_publ_author_name
'Benniston, Andrew C.'
'Yufit, Dmitrii S.'
'Mackie, Philip R.'

_publ_section_title
;
 A \p-Stacked Complex Between 4,4'-Dimethyl-4,4'-bipyridinium
 Bis(hexafluorophosphate) and 1,5-Bis[(hydroxyethoxy)ethoxy]naphthalene
;
_journal_issue 12
_journal_name_full 'Acta Crystallographica Section C'
_journal_page_first 1899
_journal_page_last 1901
_journal_paper_doi 10.1107/S0108270197011438
_journal_volume 53
_journal_year 1997
_chemical_formula_moiety 'C12 H14 N2 2+ , P1 F6 - , C18 H24 O6'
_chemical_formula_sum 'C15 H19 F3 N O3 P'
_chemical_formula_weight 349.28
_chemical_name_systematic
;
 ?
;
_space_group_IT_number 14
_symmetry_cell_setting monoclinic
_symmetry_space_group_name_Hall '-P 2yn'
_symmetry_space_group_name_H-M 'P 1 21/n 1'
_audit_creation_method SHELXL
_cell_angle_alpha 90.000(5)
_cell_angle_beta 102.250(5)
_cell_angle_gamma 90.000(5)
_cell_formula_units_Z 4
_cell_length_a 15.005(5)
_cell_length_b 6.829(5)
_cell_length_c 17.749(5)
_cell_measurement_reflns_used 22
_cell_measurement_temperature 293(2)
_cell_measurement_theta_max 18.1
_cell_measurement_theta_min 7.7
_cell_volume 1777.3(15)
_computing_cell_refinement 'CAD-4 EXPRESS'
_computing_data_collection 'CAD-4 EXPRESS (Enraf-Nonius, 1995)'
_computing_data_reduction 'GX (Mallinson & Muir, 1985)'
_computing_publication_material SHELX93
_computing_structure_refinement 'SHELX93 (Sheldrick, 1993)'
_computing_structure_solution 'SIR92 (Altomare et al., 1993)'
_diffrn_ambient_temperature 293(2)
_diffrn_measurement_device 'Enraf-Nonius CAD-4'
_diffrn_measurement_method \w-2\q
_diffrn_radiation_monochromator graphite
_diffrn_radiation_source 'fine-focus sealed tube'
_diffrn_radiation_type MoK\a
_diffrn_radiation_wavelength 0.71069
_diffrn_reflns_av_R_equivalents 0.0463
_diffrn_reflns_av_sigmaI/netI 0.0847
_diffrn_reflns_limit_h_max 2
_diffrn_reflns_limit_h_min -17
_diffrn_reflns_limit_k_max 1
_diffrn_reflns_limit_k_min -7
_diffrn_reflns_limit_l_max 20
_diffrn_reflns_limit_l_min -20
_diffrn_reflns_number 4009
_diffrn_reflns_theta_max 24.48
_diffrn_reflns_theta_min 2.35
_diffrn_standards_decay_% 3
_diffrn_standards_interval_time 120
_diffrn_standards_number 3
_exptl_absorpt_coefficient_mu 0.195
_exptl_absorpt_correction_type none
_exptl_crystal_colour brown-red
_exptl_crystal_density_diffrn 1.305
_exptl_crystal_density_method 'not measured'
_exptl_crystal_description plate
_exptl_crystal_F_000 728
_exptl_crystal_size_max 0.50
_exptl_crystal_size_mid 0.45
_exptl_crystal_size_min 0.01
_refine_diff_density_max 0.570
_refine_diff_density_min -0.538
_refine_ls_extinction_method none
_refine_ls_goodness_of_fit_all 1.032
_refine_ls_goodness_of_fit_obs 1.178
_refine_ls_hydrogen_treatment constr
_refine_ls_matrix_type full
_refine_ls_number_parameters 229
_refine_ls_number_reflns 2939
_refine_ls_number_restraints 12
_refine_ls_restrained_S_all 1.057
_refine_ls_restrained_S_obs 1.176
_refine_ls_R_factor_all 0.1900
_refine_ls_R_factor_obs .0761
_refine_ls_shift/esd_max -0.002
_refine_ls_shift/esd_mean 0.000
_refine_ls_structure_factor_coef Fsqd
_refine_ls_weighting_details 'w = 1/[\s^2^(Fo^2^)+(0.1256P)^2^+3.21P] where P=(Fo^2^+2Fc^2^)/3'
_refine_ls_weighting_scheme calc
_refine_ls_wR_factor_all 0.2796
_refine_ls_wR_factor_obs .2026
_reflns_number_observed 1344
_reflns_number_total 2941
_reflns_observed_criterion >2sigma(I)
_cod_data_source_file cf1184.cif
_cod_data_source_block dfi1
_cod_depositor_comments
;
The following automatic conversions were performed:
'_symmetry_cell_setting' value 'Monoclinic' changed to 'monoclinic'
according to '/home/saulius/struct/CIF-dictionaries/cif_core.dic'
dictionary named 'cif_core.dic' version 2.4.1 from 2010-06-29.

Automatic conversion script
Id: cif_fix_enum 1527 2010-12-29 10:47:43Z saulius 

The following automatic conversions were performed:

'_symmetry_cell_setting' value 'Monoclinic' changed to 'monoclinic'
according to /home/saulius/struct/CIF-dictionaries/cif_core.dic
dictionary named 'cif_core.dic' version 2.4.1 from 2010-06-29.

Automatic conversion script
Id: cif_fix_values 1715 2011-07-08 13:25:40Z adriana 

The following automatic conversions were performed:

'_refine_ls_weighting_scheme' value 'calc w =
1/[\s^2^(Fo^2^)+(0.1256P)^2^+3.21P] where P=(Fo^2^+2Fc^2^)/3' was
changed to 'calc'. New tag '_refine_ls_weighting_details' was
created. The value of the new tag was set to 'w =
1/[\s^2^(Fo^2^)+(0.1256P)^2^+3.21P] where P=(Fo^2^+2Fc^2^)/3'.

Automatic conversion script
Id: cif_fix_values 3143 2015-03-26 13:38:13Z robertas 
;
_cod_original_sg_symbol_H-M 'P 21/n'
_cod_database_code 2006788

loop_
_symmetry_equiv_pos_as_xyz
'x, y, z'
'-x+1/2, y+1/2, -z+1/2'
'-x, -y, -z'
'x-1/2, -y-1/2, z-1/2'

loop_
_atom_site_aniso_label
_atom_site_aniso_U_11
_atom_site_aniso_U_22
_atom_site_aniso_U_33
_atom_site_aniso_U_12
_atom_site_aniso_U_13
_atom_site_aniso_U_23
P1 .0416(9) .0744(13) .0490(10) -.0024(10) -.0005(8) -.0022(10)
O1 .069(3) .094(4) .076(3) -.015(3) .027(3) -.028(3)
O2 .061(3) .064(3) .058(3) .005(2) .009(2) -.011(2)
O3 .071(3) .089(4) .071(3) -.004(3) .025(3) -.019(3)
N1 .052(3) .046(3) .068(4) .007(3) .004(3) -.001(3)
C1 .047(4) .070(5) .081(5) .007(4) .017(4) -.011(4)
C2 .058(4) .076(5) .073(5) .014(4) .011(4) .006(4)
C3 .068(5) .085(6) .079(6) .001(5) .000(4) -.023(5)
C4 .091(6) .079(6) .077(6) -.009(5) .017(5) -.023(5)
C5 .075(5) .047(4) .048(4) -.001(4) .007(4) -.012(3)
C6 .061(4) .063(5) .070(5) .003(4) .008(4) -.014(4)
C7 .083(5) .063(5) .049(4) .004(4) .002(4) -.008(4)
C8 .074(5) .044(4) .046(4) .003(4) .010(3) -.002(3)
C9 .054(4) .032(3) .048(4) .003(3) -.002(3) -.004(3)
C10 .078(5) .078(6) .067(5) .004(4) .006(4) .011(4)
C11 .044(4) .087(6) .074(5) .001(4) .018(4) -.002(4)
C12 .035(3) .076(5) .076(5) -.003(4) -.001(3) -.008(4)
C13 .037(3) .034(3) .071(4) .001(3) .008(3) .000(3)
C14 .038(4) .075(5) .075(5) -.002(4) .009(3) .000(4)
C15 .047(4) .070(5) .079(5) -.001(4) .000(4) -.004(4)

loop_
_atom_site_label
_atom_site_fract_x
_atom_site_fract_y
_atom_site_fract_z
_atom_site_U_iso_or_equiv
_atom_site_thermal_displace_type
_atom_site_calc_flag
_atom_site_refinement_flags
_atom_site_occupancy
_atom_site_disorder_group
_atom_site_type_symbol
P1 .36362(11) -.5212(3) .63200(10) .0565(6) Uani d D 1 . P
F1 .2834(6) -.5384(15) .5560(5) .058(3) Uiso d PD .50 . F
F1' .2795(6) -.4751(15) .5618(5) .058(3) Uiso d PD .50 . F
F2 .4488(6) -.5722(15) .7023(5) .059(3) Uiso d PD .50 . F
F2' .4424(7) -.4973(16) .7063(6) .078(4) Uiso d PD .50 . F
F3 .4126(8) -.3400(19) .5945(7) .095(4) Uiso d PD .50 . F
F3' .4299(6) -.4069(15) .5900(5) .060(3) Uiso d PD .50 . F
F4 .4126(7) -.6734(16) .5860(6) .083(4) Uiso d PD .50 . F
F4' .3911(7) -.7280(15) .5993(6) .077(3) Uiso d PD .50 . F
F5 .2941(7) -.6285(17) .6753(6) .081(3) Uiso d PD .50 . F
F5' .3171(7) -.6972(16) .6689(6) .078(3) Uiso d PD .50 . F
F6 .3334(8) -.3177(18) .6641(7) .093(4) Uiso d PD .50 . F
F6' .3178(8) -.3696(19) .6778(7) .092(5) Uiso d PD .50 . F
O1 .2494(3) -.5317(8) .2787(3) .078(2) Uani d . 1 . O
H1 .2438(3) -.5895(8) .2374(3) .117 Uiso calc R 1 . H
O2 .2980(3) -.1988(7) .3692(3) .0615(13) Uani d . 1 . O
O3 .1568(3) .0297(8) .4208(3) .076(2) Uani d . 1 . O
N1 .0044(4) -.4797(7) .3035(3) .0568(15) Uani d . 1 . N
C1 .3404(5) -.4800(11) .3054(5) .066(2) Uani d . 1 . C
H1A .3604(5) -.3960(11) .2682(5) .098 Uiso calc R 1 . H
H1B .3782(5) -.5965(11) .3123(5) .098 Uiso calc R 1 . H
C2 .3495(5) -.3752(12) .3803(4) .069(2) Uani d . 1 . C
H2A .3278(5) -.4582(12) .4169(4) .104 Uiso calc R 1 . H
H2B .4132(5) -.3453(12) .4010(4) .104 Uiso calc R 1 . H
C3 .3105(5) -.0854(13) .4390(5) .079(2) Uani d . 1 . C
H3A .3733(5) -.0420(13) .4535(5) .119 Uiso calc R 1 . H
H3B .2977(5) -.1663(13) .4804(5) .119 Uiso calc R 1 . H
C4 .2513(6) .0808(13) .4285(5) .082(2) Uani d . 1 . C
H4A .2587(6) .1512(13) .3827(5) .123 Uiso calc R 1 . H
H4B .2692(6) .1681(13) .4722(5) .123 Uiso calc R 1 . H
C5 .1191(5) .0159(9) .4854(4) .057(2) Uani d . 1 . C
C6 .1670(5) .0158(10) .5590(4) .065(2) Uani d . 1 . C
H6 .2303(5) .0233(10) .5691(4) .098 Uiso calc R 1 . H
C7 .1215(5) .0044(10) .6201(4) .067(2) Uani d . 1 . C
H7 .1555(5) .0030(10) .6704(4) .101 Uiso calc R 1 . H
C8 .0287(5) -.0046(9) .6078(4) .055(2) Uani d . 1 . C
H8 -.0002(5) -.0104(9) .6492(4) .083 Uiso calc R 1 . H
C9 .0230(4) .0051(8) .4688(3) .047(2) Uani d . 1 . C
C10 .0080(5) -.4735(11) .2205(4) .076(2) Uani d . 1 . C
H10A .0703(5) -.4623(11) .2155(4) .113 Uiso calc R 1 . H
H10B -.0260(5) -.3627(11) .1965(4) .113 Uiso calc R 1 . H
H10C -.0180(5) -.5915(11) .1957(4) .113 Uiso calc R 1 . H
C11 .0830(5) -.4709(11) .3573(4) .068(2) Uani d . 1 . C
H11 .1383(5) -.4601(11) .3419(4) .101 Uiso calc R 1 . H
C12 .0820(4) -.4775(10) .4328(4) .064(2) Uani d . 1 . C
H12 .1369(4) -.4701(10) .4687(4) .096 Uiso calc R 1 . H
C13 .0009(4) -.4953(8) .4587(4) .048(2) Uani d . 1 . C
C14 -.0778(4) -.5033(10) .4013(4) .063(2) Uani d . 1 . C
H14 -.1340(4) -.5147(10) .4150(4) .094 Uiso calc R 1 . H
C15 -.0746(5) -.4949(11) .3258(5) .067(2) Uani d . 1 . C
H15 -.1287(5) -.4998(11) .2887(5) .101 Uiso calc R 1 . H

loop_
_atom_type_symbol
_atom_type_description
_atom_type_scat_dispersion_real
_atom_type_scat_dispersion_imag
_atom_type_scat_source
C C 0.0033 0.0016 'International Tables Vol C Tables 4.2.6.8 and 6.1.1.4'
H H 0.0000 0.0000 'International Tables Vol C Tables 4.2.6.8 and 6.1.1.4'
N N 0.0061 0.0033 'International Tables Vol C Tables 4.2.6.8 and 6.1.1.4'
O O 0.0106 0.0060 'International Tables Vol C Tables 4.2.6.8 and 6.1.1.4'
F F 0.0171 0.0103 'International Tables Vol C Tables 4.2.6.8 and 6.1.1.4'
P P 0.1023 0.0942 'International Tables Vol C Tables 4.2.6.8 and 6.1.1.4'

loop_
_geom_angle_atom_site_label_1
_geom_angle_atom_site_label_2
_geom_angle_atom_site_label_3
_geom_angle_site_symmetry_1
_geom_angle_site_symmetry_3
_geom_angle
_geom_angle_publ_flag
F6' P1 F3' . . 108.1(7) no
F6' P1 F2' . . 80.3(6) no
F3' P1 F2' . . 84.7(5) no
F6' P1 F5 . . 69.5(7) no
F3' P1 F5 . . 177.5(6) no
F2' P1 F5 . . 95.5(5) no
F6' P1 F4 . . 178.7(6) no
F3' P1 F4 . . 71.0(6) no
F2' P1 F4 . . 98.7(6) no
F5 P1 F4 . . 111.5(6) no
F6' P1 F5' . . 90.3(7) no
F3' P1 F5' . . 160.6(6) no
F2' P1 F5' . . 92.9(5) no
F5 P1 F5' . . 21.9(5) no
F4 P1 F5' . . 90.5(6) no
F6' P1 F6 . . 18.6(7) no
F3' P1 F6 . . 89.6(6) no
F2' P1 F6 . . 80.3(6) no
F5 P1 F6 . . 87.9(7) no
F4 P1 F6 . . 160.6(6) no
F5' P1 F6 . . 108.9(7) no
F6' P1 F1' . . 85.1(6) no
F3' P1 F1' . . 90.4(5) no
F2' P1 F1' . . 162.2(6) no
F5 P1 F1' . . 88.7(5) no
F4 P1 F1' . . 95.9(5) no
F5' P1 F1' . . 97.2(5) no
F6 P1 F1' . . 82.6(6) no
F6' P1 F4' . . 160.2(6) no
F3' P1 F4' . . 91.6(6) no
F2' P1 F4' . . 100.8(5) no
F5 P1 F4' . . 90.8(6) no
F4 P1 F4' . . 20.7(5) no
F5' P1 F4' . . 69.9(6) no
F6 P1 F4' . . 178.4(6) no
F1' P1 F4' . . 96.4(5) no
F6' P1 F1 . . 98.7(6) no
F3' P1 F1 . . 94.3(5) no
F2' P1 F1 . . 178.3(6) no
F5 P1 F1 . . 85.4(5) no
F4 P1 F1 . . 82.4(5) no
F5' P1 F1 . . 88.5(5) no
F6 P1 F1 . . 98.2(6) no
F1' P1 F1 . . 16.1(5) no
F4' P1 F1 . . 80.7(5) no
F6' P1 F2 . . 95.9(6) no
F3' P1 F2 . . 89.8(5) no
F2' P1 F2 . . 18.9(5) no
F5 P1 F2 . . 91.2(5) no
F4 P1 F2 . . 83.1(5) no
F5' P1 F2 . . 82.2(5) no
F6 P1 F2 . . 98.6(6) no
F1' P1 F2 . . 178.8(5) no
F4' P1 F2 . . 82.5(5) no
F1 P1 F2 . . 162.7(5) no
F6' P1 F3 . . 89.8(7) no
F3' P1 F3 . . 19.1(5) no
F2' P1 F3 . . 86.6(6) no
F5 P1 F3 . . 158.4(6) no
F4 P1 F3 . . 89.4(7) no
F5' P1 F3 . . 179.4(6) no
F6 P1 F3 . . 71.2(7) no
F1' P1 F3 . . 83.3(5) no
F4' P1 F3 . . 110.0(6) no
F1 P1 F3 . . 92.0(5) no
F2 P1 F3 . . 97.2(5) no
F2' F2 P1 . . 76.1(17) no
F2 F2' P1 . . 85.0(18) no
F3' F3 P1 . . 72.3(18) no
F3 F3' P1 . . 88.6(19) no
F4' F4 P1 . . 81.5(17) no
F4 F4' P1 . . 77.9(17) no
F5' F5 P1 . . 79.0(15) no
F5' F5 F6' . . 130.2(18) no
P1 F5 F6' . . 54.3(5) no
F5 F5' P1 . . 79.1(15) no
F6' F6 P1 . . 76.(2) no
F6 F6' P1 . . 85.(2) no
F6 F6' F5 . . 141.(3) no
P1 F6' F5 . . 56.2(5) no
C2 O2 C3 . . 111.7(6) yes
C5 O3 C4 . . 120.3(6) yes
C15 N1 C11 . . 119.5(6) yes
C15 N1 C10 . . 121.3(6) yes
C11 N1 C10 . . 119.2(6) yes
O1 C1 C2 . . 108.9(6) yes
O2 C2 C1 . . 109.9(6) yes
O2 C3 C4 . . 110.6(6) yes
C3 C4 O3 . . 113.1(7) yes
C6 C5 O3 . . 125.0(7) yes
C6 C5 C9 . . 120.9(7) yes
O3 C5 C9 . . 114.1(6) yes
C5 C6 C7 . . 120.1(7) yes
C8 C7 C6 . . 121.9(7) yes
C7 C8 C9 . 3_556 119.1(7) yes
C5 C9 C8 . 3_556 121.9(6) yes
C5 C9 C9 . 3_556 118.7(7) yes
C8 C9 C9 3_556 3_556 119.3(7) yes
C12 C11 N1 . . 120.6(6) yes
C11 C12 C13 . . 121.8(6) yes
C14 C13 C12 . . 115.3(6) yes
C14 C13 C13 . 3_546 122.5(7) yes
C12 C13 C13 . 3_546 122.2(7) yes
C15 C14 C13 . . 121.6(7) yes
N1 C15 C14 . . 121.2(7) yes

loop_
_geom_bond_atom_site_label_1
_geom_bond_atom_site_label_2
_geom_bond_site_symmetry_2
_geom_bond_distance
_geom_bond_publ_flag
P1 F6' . 1.563(12) no
P1 F3' . 1.572(9) no
P1 F2' . 1.582(10) no
P1 F5 . 1.599(10) no
P1 F4 . 1.594(10) no
P1 F5' . 1.599(9) no
P1 F6 . 1.604(12) no
P1 F1' . 1.605(9) no
P1 F4' . 1.613(10) no
P1 F1 . 1.610(9) no
P1 F2 . 1.623(9) no
P1 F3 . 1.650(11) no
F2 F2' . .528(13) no
F3 F3' . .540(15) no
F4 F4' . .576(14) no
F5 F5' . .607(13) no
F5 F6' . 1.80(2) no
F6 F6' . .51(2) no
O1 C1 . 1.393(8) yes
O2 C2 . 1.422(8) yes
O2 C3 . 1.439(8) yes
O3 C5 . 1.387(8) yes
O3 C4 . 1.438(9) yes
N1 C15 . 1.331(9) yes
N1 C11 . 1.353(8) yes
N1 C10 . 1.487(9) yes
C1 C2 . 1.490(10) yes
C3 C4 . 1.428(11) yes
C5 C6 . 1.350(9) yes
C5 C9 . 1.411(9) yes
C6 C7 . 1.400(10) yes
C7 C8 . 1.364(10) yes
C8 C9 3_556 1.415(8) yes
C9 C9 3_556 1.426(12) yes
C11 C12 . 1.344(10) yes
C12 C13 . 1.395(9) yes
C13 C14 . 1.387(9) yes
C13 C13 3_546 1.472(13) yes
C14 C15 . 1.352(10) yes
